data_1551578
loop_
_publ_author_name
'IDE, Yuki'
'HOSODA, Haruka'
'ISHIMAE, Hiroki'
'MORI, Shigeki'
'IKEUE, Takahisa'

_publ_section_title
;
 Crystal Structure of a Six-coordinated
 [5,10,15,20-Tetrakis(2,4,6-trimethylphenyl)porphyrinato-&lt;i&gt;k&lt;/i&gt;&lt;sup&gt;4&lt;/sup&gt;&lt;i&gt;N&lt;/i&gt;]iron(III)
 Complex with Two 3,5-Dimethylpyridine &lt;i&gt;N&lt;/i&gt;-Oxides
;
_journal_issue 0
_journal_name_full 'X-ray Structure Analysis Online'
_journal_page_first 49
_journal_paper_doi 10.2116/xraystruct.33.49
_journal_volume 33
_journal_year 2017
_chemical_formula_moiety 'C70 H70 Fe N6 O2, Cl O4, 2(C H Cl3)'
_chemical_formula_sum 'C72 H72 Cl7 Fe N6 O6'
_chemical_formula_weight 1421.35
_space_group_crystal_system triclinic
_space_group_IT_number 2
_space_group_name_Hall '-P 1'
_space_group_name_H-M_alt 'P -1'
_symmetry_space_group_name_Hall '-P 1'
_symmetry_space_group_name_H-M 'P -1'
_atom_sites_solution_hydrogens geom
_atom_sites_solution_primary direct
_atom_sites_solution_secondary difmap
_audit_creation_method SHELXL-2016/6
_cell_angle_alpha 84.596(2)
_cell_angle_beta 63.769(3)
_cell_angle_gamma 84.162(2)
_cell_formula_units_Z 2
_cell_length_a 15.2889(4)
_cell_length_b 15.8587(4)
_cell_length_c 16.2403(5)
_cell_measurement_reflns_used 23180
_cell_measurement_temperature 100(2)
_cell_measurement_theta_max 30.91
_cell_measurement_theta_min 1.88
_cell_volume 3508.49(19)
_computing_cell_refinement 'CrysAlisPro 1.171.38.41 (Rigaku OD, 2015)'
_computing_data_collection 'CrystalClear (Rigaku Inc., 2008)'
_computing_data_reduction 'CrysAlisPro 1.171.38.41 (Rigaku OD, 2015)'
_computing_molecular_graphics 'CrystalStructure 4.2.4 (Rigaku, 2016)'
_computing_publication_material 'CrystalStructure 4.2.4'
_computing_structure_refinement 'SHELXL-2016/6 (Sheldrick, 2016)'
_computing_structure_solution 'SHELXT 2014/5 (Sheldrick, 2014)'
_diffrn_ambient_temperature 100(2)
_diffrn_detector_area_resol_mean 7.111
_diffrn_measured_fraction_theta_full 0.999
_diffrn_measured_fraction_theta_max 0.998
_diffrn_measurement_device_type 'Rigaku Saturn724'
_diffrn_measurement_method \w
_diffrn_radiation_type MoK\a
_diffrn_radiation_wavelength 0.71075
_diffrn_reflns_av_R_equivalents 0.0651
_diffrn_reflns_av_unetI/netI 0.0728
_diffrn_reflns_Laue_measured_fraction_full 0.999
_diffrn_reflns_Laue_measured_fraction_max 0.998
_diffrn_reflns_limit_h_max 20
_diffrn_reflns_limit_h_min -20
_diffrn_reflns_limit_k_max 20
_diffrn_reflns_limit_k_min -20
_diffrn_reflns_limit_l_max 21
_diffrn_reflns_limit_l_min -21
_diffrn_reflns_number 59918
_diffrn_reflns_point_group_measured_fraction_full 0.999
_diffrn_reflns_point_group_measured_fraction_max 0.998
_diffrn_reflns_theta_full 25.242
_diffrn_reflns_theta_max 28.000
_diffrn_reflns_theta_min 1.853
_diffrn_source 'Varimax 50 kV 24 mA Rotating anode'
_exptl_absorpt_coefficient_mu 0.537
_exptl_absorpt_correction_T_max 0.974
_exptl_absorpt_correction_T_min 0.842
_exptl_absorpt_correction_type multi-scan
_exptl_absorpt_process_details
;
CrysAlisPro 1.171.38.41 (Rigaku Oxford Diffraction, 2015)
Empirical absorption correction using spherical harmonics,
 implemented in SCALE3 ABSPACK scaling algorithm.
;
_exptl_crystal_colour brown
_exptl_crystal_density_diffrn 1.345
_exptl_crystal_density_method 'not measured'
_exptl_crystal_description block
_exptl_crystal_F_000 1478
_exptl_crystal_size_max 0.300
_exptl_crystal_size_mid 0.140
_exptl_crystal_size_min 0.050
_refine_diff_density_max 0.800
_refine_diff_density_min -0.835
_refine_diff_density_rms 0.077
_refine_ls_extinction_method none
_refine_ls_goodness_of_fit_ref 1.023
_refine_ls_hydrogen_treatment constr
_refine_ls_matrix_type full
_refine_ls_number_parameters 922
_refine_ls_number_reflns 16923
_refine_ls_number_restraints 190
_refine_ls_restrained_S_all 1.045
_refine_ls_R_factor_all 0.1012
_refine_ls_R_factor_gt 0.0628
_refine_ls_shift/su_max 0.000
_refine_ls_shift/su_mean 0.000
_refine_ls_structure_factor_coef Fsqd
_refine_ls_weighting_details 'w=1/[\s^2^(Fo^2^)+(0.0549P)^2^+4.0012P] where P=(Fo^2^+2Fc^2^)/3'
_refine_ls_weighting_scheme calc
_refine_ls_wR_factor_gt 0.1327
_refine_ls_wR_factor_ref 0.1517
_reflns_Friedel_coverage 0.000
_reflns_number_gt 11522
_reflns_number_total 16923
_reflns_threshold_expression 'I > 2\s(I)'
_cod_data_source_file 33_49_1.txt
_cod_data_source_block shelxl
_cod_database_code 1551578
_shelx_shelxl_version_number 2016/6
_shelx_space_group_comment
;
The symmetry employed for this shelxl refinement is uniquely defined
by the following loop, which should always be used as a source of
symmetry information in preference to the above space-group names.
They are only intended as comments.
;
_shelx_estimated_absorpt_t_min 0.855
_shelx_estimated_absorpt_t_max 0.974

loop_
_space_group_symop_operation_xyz
'x, y, z'
'-x, -y, -z'

loop_
_atom_site_label
_atom_site_type_symbol
_atom_site_fract_x
_atom_site_fract_y
_atom_site_fract_z
_atom_site_U_iso_or_equiv
_atom_site_adp_type
_atom_site_occupancy
_atom_site_site_symmetry_order
_atom_site_calc_flag
_atom_site_refinement_flags_posn
_atom_site_refinement_flags_adp
_atom_site_refinement_flags_occupancy
_atom_site_disorder_assembly
_atom_site_disorder_group
Fe1 Fe 0.500000 1.000000 0.500000 0.01290(12) Uani 1 2 d S . P . .
Fe2 Fe 0.500000 0.500000 0.000000 0.02002(14) Uani 1 2 d S . P . .
O1 O 0.49296(14) 0.87940(12) 0.55345(13) 0.0216(4) Uani 1 1 d . . . . .
O2 O 0.57579(15) 0.45539(14) 0.07403(13) 0.0299(5) Uani 1 1 d . . . . .
N1 N 0.35144(15) 1.00482(14) 0.55755(14) 0.0158(5) Uani 1 1 d . . . . .
N2 N 0.49281(15) 1.03840(14) 0.61910(14) 0.0145(4) Uani 1 1 d . . . . .
N3 N 0.55728(17) 0.81623(15) 0.50816(15) 0.0213(5) Uani 1 1 d . . . . .
N4 N 0.44891(17) 0.60424(15) 0.07794(15) 0.0215(5) Uani 1 1 d . . . . .
N5 N 0.61107(17) 0.56536(15) -0.09863(15) 0.0217(5) Uani 1 1 d . . . . .
N6 N 0.67335(19) 0.44415(16) 0.03851(16) 0.0254(6) Uani 1 1 d . . . . .
C1 C 0.29554(19) 0.98123(18) 0.51771(18) 0.0186(6) Uani 1 1 d . . . . .
C2 C 0.1940(2) 0.9842(2) 0.58356(19) 0.0270(7) Uani 1 1 d . . . . .
H2 H 0.140188 0.972548 0.572951 0.032 Uiso 1 1 calc R U . . .
C3 C 0.1904(2) 1.0068(2) 0.66333(19) 0.0265(7) Uani 1 1 d . . . . .
H3 H 0.133260 1.013090 0.719641 0.032 Uiso 1 1 calc R U . . .
C4 C 0.28833(19) 1.01945(17) 0.64766(18) 0.0181(6) Uani 1 1 d . . . . .
C5 C 0.31482(19) 1.04095(17) 0.71465(17) 0.0171(5) Uani 1 1 d . . . . .
C6 C 0.41025(19) 1.05216(16) 0.69980(17) 0.0153(5) Uani 1 1 d . . . . .
C7 C 0.4373(2) 1.08009(17) 0.76636(18) 0.0188(6) Uani 1 1 d . . . . .
H7 H 0.394212 1.093780 0.827586 0.023 Uiso 1 1 calc R U . . .
C8 C 0.5357(2) 1.08332(17) 0.72566(18) 0.0191(6) Uani 1 1 d . . . . .
H8 H 0.574357 1.100846 0.752635 0.023 Uiso 1 1 calc R U . . .
C9 C 0.57095(19) 1.05536(16) 0.63418(17) 0.0156(5) Uani 1 1 d . . . . .
C10 C 0.66978(19) 1.04615(17) 0.57136(18) 0.0177(5) Uani 1 1 d . . . . .
C11 C 0.23655(18) 1.04312(18) 0.81275(17) 0.0175(6) Uani 1 1 d . . . . .
C12 C 0.22282(19) 0.96778(18) 0.86815(18) 0.0199(6) Uani 1 1 d . . . . .
C13 C 0.1554(2) 0.96882(19) 0.96044(18) 0.0220(6) Uani 1 1 d . . . . .
H13 H 0.146786 0.917792 0.998049 0.026 Uiso 1 1 calc R U . . .
C14 C 0.10072(19) 1.04231(19) 0.99887(18) 0.0217(6) Uani 1 1 d . . . . .
C15 C 0.11240(19) 1.11555(19) 0.94188(19) 0.0215(6) Uani 1 1 d . . . . .
H15 H 0.073513 1.165789 0.966640 0.026 Uiso 1 1 calc R U . . .
C16 C 0.17964(19) 1.11747(18) 0.84927(18) 0.0201(6) Uani 1 1 d . . . . .
C17 C 0.2769(2) 0.88492(19) 0.8289(2) 0.0279(7) Uani 1 1 d . . . . .
H17A H 0.244632 0.860901 0.796933 0.033 Uiso 1 1 calc R U . . .
H17B H 0.276537 0.844987 0.878935 0.033 Uiso 1 1 calc R U . . .
H17C H 0.344491 0.895180 0.785551 0.033 Uiso 1 1 calc R U . . .
C18 C 0.0324(2) 1.0412(2) 1.10019(19) 0.0289(7) Uani 1 1 d . . . . .
H18A H 0.069925 1.044674 1.135338 0.035 Uiso 1 1 calc R U . . .
H18B H -0.001421 0.988500 1.118664 0.035 Uiso 1 1 calc R U . . .
H18C H -0.015765 1.089889 1.112340 0.035 Uiso 1 1 calc R U . . .
C19 C 0.1907(2) 1.1983(2) 0.7895(2) 0.0301(7) Uani 1 1 d . . . . .
H19A H 0.147550 1.244014 0.826784 0.036 Uiso 1 1 calc R U . . .
H19B H 0.173152 1.189579 0.739920 0.036 Uiso 1 1 calc R U . . .
H19C H 0.258655 1.213643 0.763139 0.036 Uiso 1 1 calc R U . . .
C20 C 0.7439(2) 1.07019(19) 0.60103(18) 0.0214(6) Uani 1 1 d . . . . .
C21 C 0.7926(2) 1.0072(2) 0.6354(2) 0.0298(7) Uani 1 1 d . . . . .
C22 C 0.8614(2) 1.0310(2) 0.6617(2) 0.0381(8) Uani 1 1 d . . . . .
H22 H 0.894493 0.988692 0.684931 0.046 Uiso 1 1 calc R U . . .
C23 C 0.8827(2) 1.1153(3) 0.6547(2) 0.0388(9) Uani 1 1 d . . . . .
C24 C 0.8353(2) 1.1764(2) 0.6194(2) 0.0306(7) Uani 1 1 d . . . . .
H24 H 0.851039 1.233844 0.612767 0.037 Uiso 1 1 calc R U . . .
C25 C 0.7650(2) 1.1558(2) 0.59332(19) 0.0240(6) Uani 1 1 d . . . . .
C26 C 0.7725(3) 0.9151(2) 0.6431(3) 0.0419(9) Uani 1 1 d . . . . .
H26A H 0.808124 0.881643 0.673838 0.050 Uiso 1 1 calc R U . . .
H26B H 0.793988 0.894890 0.581432 0.050 Uiso 1 1 calc R U . . .
H26C H 0.702238 0.908822 0.678866 0.050 Uiso 1 1 calc R U . . .
C27 C 0.9585(3) 1.1401(3) 0.6837(3) 0.0587(12) Uani 1 1 d . . . . .
H27A H 0.944749 1.199489 0.700130 0.070 Uiso 1 1 calc R U . . .
H27B H 1.023878 1.133012 0.632703 0.070 Uiso 1 1 calc R U . . .
H27C H 0.955609 1.103637 0.736952 0.070 Uiso 1 1 calc R U . . .
C28 C 0.7136(2) 1.2246(2) 0.5575(2) 0.0325(7) Uani 1 1 d . . . . .
H28A H 0.748621 1.276509 0.542303 0.039 Uiso 1 1 calc R U . . .
H28B H 0.646626 1.235720 0.604608 0.039 Uiso 1 1 calc R U . . .
H28C H 0.711879 1.206435 0.502211 0.039 Uiso 1 1 calc R U . . .
C29 C 0.6330(2) 0.7937(2) 0.5283(2) 0.0284(7) Uani 1 1 d . . . . .
H29 H 0.642591 0.824433 0.570881 0.034 Uiso 1 1 calc R U . . .
C30 C 0.6974(2) 0.7255(2) 0.4867(2) 0.0358(8) Uani 1 1 d . . . . .
C31 C 0.6808(3) 0.6829(2) 0.4249(2) 0.0379(8) Uani 1 1 d . . . . .
H31 H 0.723596 0.635688 0.396276 0.045 Uiso 1 1 calc R U . . .
C32 C 0.6037(3) 0.70744(19) 0.4040(2) 0.0319(8) Uani 1 1 d . . . . .
C33 C 0.5411(2) 0.77530(18) 0.44761(19) 0.0252(6) Uani 1 1 d . . . . .
H33 H 0.486862 0.793075 0.434929 0.030 Uiso 1 1 calc R U . . .
C34 C 0.7824(3) 0.7012(3) 0.5096(3) 0.0570(11) Uani 1 1 d . . . . .
H34A H 0.839679 0.730253 0.465190 0.068 Uiso 1 1 calc R U . . .
H34B H 0.797176 0.639671 0.506761 0.068 Uiso 1 1 calc R U . . .
H34C H 0.765563 0.717986 0.571658 0.068 Uiso 1 1 calc R U . . .
C35 C 0.5848(3) 0.6623(2) 0.3365(2) 0.0512(11) Uani 1 1 d . . . . .
H35A H 0.535920 0.620790 0.369845 0.061 Uiso 1 1 calc R U . . .
H35B H 0.645713 0.633009 0.294321 0.061 Uiso 1 1 calc R U . . .
H35C H 0.560533 0.703724 0.301456 0.061 Uiso 1 1 calc R U . . .
C36 C 0.3717(2) 0.60965(19) 0.16391(18) 0.0211(6) Uani 1 1 d . . . . .
C37 C 0.3620(2) 0.69304(19) 0.19496(19) 0.0241(6) Uani 1 1 d . . . . .
H37 H 0.314653 0.713278 0.252067 0.029 Uiso 1 1 calc R U . . .
C38 C 0.4329(2) 0.73781(19) 0.12772(19) 0.0236(6) Uani 1 1 d . . . . .
H38 H 0.444350 0.795356 0.128944 0.028 Uiso 1 1 calc R U . . .
C39 C 0.4878(2) 0.68222(18) 0.05412(18) 0.0202(6) Uani 1 1 d . . . . .
C40 C 0.5681(2) 0.70448(18) -0.02775(18) 0.0208(6) Uani 1 1 d . . . . .
C41 C 0.6247(2) 0.64967(19) -0.09779(18) 0.0228(6) Uani 1 1 d . . . . .
C42 C 0.7060(2) 0.6744(2) -0.18269(19) 0.0290(7) Uani 1 1 d . . . . .
H42 H 0.731185 0.728932 -0.199552 0.035 Uiso 1 1 calc R U . . .
C43 C 0.7394(2) 0.6057(2) -0.2336(2) 0.0307(7) Uani 1 1 d . . . . .
H43 H 0.792870 0.603068 -0.292922 0.037 Uiso 1 1 calc R U . . .
C44 C 0.6796(2) 0.5370(2) -0.18211(18) 0.0239(6) Uani 1 1 d . . . . .
C45 C 0.6886(2) 0.45627(19) -0.21359(18) 0.0221(6) Uani 1 1 d . . . . .
C46 C 0.5966(2) 0.79457(18) -0.04220(18) 0.0212(6) Uani 1 1 d . . . . .
C47 C 0.65655(19) 0.81928(17) -0.00485(18) 0.0190(6) Uani 1 1 d . . . . .
C48 C 0.6842(2) 0.90251(18) -0.02096(18) 0.0206(6) Uani 1 1 d . . . . .
H48 H 0.725379 0.918837 0.003840 0.025 Uiso 1 1 calc R U . . .
C49 C 0.6533(2) 0.9621(2) -0.0722(2) 0.0297(7) Uani 1 1 d . . . . .
C50 C 0.5930(3) 0.9363(2) -0.1077(3) 0.0408(9) Uani 1 1 d . . . . .
H50 H 0.570537 0.976560 -0.142387 0.049 Uiso 1 1 calc R U . . .
C51 C 0.5647(3) 0.8540(2) -0.0943(2) 0.0348(8) Uani 1 1 d . . . . .
C52 C 0.6919(2) 0.75656(19) 0.0514(2) 0.0265(7) Uani 1 1 d . . . . .
H52A H 0.636148 0.739442 0.108421 0.032 Uiso 1 1 calc R U . . .
H52B H 0.738089 0.782978 0.066224 0.032 Uiso 1 1 calc R U . . .
H52C H 0.724616 0.706483 0.016122 0.032 Uiso 1 1 calc R U . . .
C53 C 0.6832(3) 1.0528(2) -0.0885(3) 0.0420(9) Uani 1 1 d . . . . .
H53A H 0.630029 1.089081 -0.045371 0.050 Uiso 1 1 calc R U . . .
H53B H 0.697122 1.072977 -0.151648 0.050 Uiso 1 1 calc R U . . .
H53C H 0.741892 1.054777 -0.078837 0.050 Uiso 1 1 calc R U . . .
C54 C 0.5004(3) 0.8294(3) -0.1361(3) 0.0598(12) Uani 1 1 d . . . . .
H54A H 0.440210 0.807891 -0.087283 0.072 Uiso 1 1 calc R U . . .
H54B H 0.535376 0.785109 -0.179565 0.072 Uiso 1 1 calc R U . . .
H54C H 0.484208 0.879232 -0.168480 0.072 Uiso 1 1 calc R U . . .
C55 C 0.7682(2) 0.43921(19) -0.30763(18) 0.0224(6) Uani 1 1 d . . . . .
C56 C 0.8616(2) 0.4072(2) -0.3181(2) 0.0341(8) Uani 1 1 d . . . . .
C57 C 0.9347(2) 0.3937(2) -0.4055(3) 0.0432(9) Uani 1 1 d . . . . .
H57 H 0.997879 0.372654 -0.412453 0.052 Uiso 1 1 calc R U . . .
C58 C 0.9186(2) 0.4100(2) -0.4827(2) 0.0363(8) Uani 1 1 d . . . . .
C59 C 0.8268(2) 0.44089(19) -0.47186(19) 0.0281(7) Uani 1 1 d . . . . .
H59 H 0.815002 0.452064 -0.524714 0.034 Uiso 1 1 calc R U . . .
C60 C 0.7507(2) 0.45626(19) -0.38539(19) 0.0230(6) Uani 1 1 d . . . . .
C61 C 0.8819(3) 0.3880(3) -0.2363(3) 0.0614(13) Uani 1 1 d . . . . .
H61A H 0.874221 0.440601 -0.205780 0.074 Uiso 1 1 calc R U . . .
H61B H 0.948906 0.363036 -0.255924 0.074 Uiso 1 1 calc R U . . .
H61C H 0.835930 0.347863 -0.193330 0.074 Uiso 1 1 calc R U . . .
C62 C 1.0010(3) 0.3935(3) -0.5768(3) 0.0610(13) Uani 1 1 d . . . . .
H62A H 1.011009 0.332314 -0.585539 0.073 Uiso 1 1 calc R U . . .
H62B H 1.061185 0.414596 -0.581427 0.073 Uiso 1 1 calc R U . . .
H62C H 0.984254 0.422803 -0.624304 0.073 Uiso 1 1 calc R U . . .
C63 C 0.6518(2) 0.4911(2) -0.3764(2) 0.0361(8) Uani 1 1 d . . . . .
H63A H 0.634324 0.544877 -0.345839 0.043 Uiso 1 1 calc R U . . .
H63B H 0.603061 0.450378 -0.339863 0.043 Uiso 1 1 calc R U . . .
H63C H 0.653704 0.500847 -0.437630 0.043 Uiso 1 1 calc R U . . .
C64 C 0.7253(2) 0.50990(19) 0.0321(2) 0.0260(7) Uani 1 1 d . . . . .
H64 H 0.692659 0.564215 0.049141 0.031 Uiso 1 1 calc R U . . .
C65 C 0.8253(2) 0.4997(2) 0.0012(2) 0.0328(7) Uani 1 1 d . . . . .
C66 C 0.8695(3) 0.4192(2) -0.0217(2) 0.0375(8) Uani 1 1 d . . . . .
H66 H 0.938047 0.410007 -0.041730 0.045 Uiso 1 1 calc R U . . .
C67 C 0.8157(3) 0.3513(2) -0.0161(2) 0.0369(8) Uani 1 1 d . . . . .
C68 C 0.7166(3) 0.3658(2) 0.0149(2) 0.0332(8) Uani 1 1 d . . . . .
H68 H 0.678083 0.320574 0.019733 0.040 Uiso 1 1 calc R U . . .
C69 C 0.8832(3) 0.5736(2) -0.0068(3) 0.0509(11) Uani 1 1 d . . . . .
H69A H 0.860319 0.596607 0.053721 0.061 Uiso 1 1 calc R U . . .
H69B H 0.874362 0.617753 -0.049536 0.061 Uiso 1 1 calc R U . . .
H69C H 0.952545 0.554760 -0.029959 0.061 Uiso 1 1 calc R U . . .
C70 C 0.8645(3) 0.2642(2) -0.0433(3) 0.0556(11) Uani 1 1 d . . . . .
H70A H 0.877829 0.235885 0.006631 0.067 Uiso 1 1 calc R U . . .
H70B H 0.926060 0.269494 -0.099019 0.067 Uiso 1 1 calc R U . . .
H70C H 0.821310 0.230669 -0.055243 0.067 Uiso 1 1 calc R U . . .
Cl1 Cl 0.87614(7) 0.51738(7) 0.24555(7) 0.0483(2) Uani 0.602(4) 1 d D . P A 1
O3 O 0.8507(4) 0.4750(3) 0.1800(3) 0.0662(16) Uani 0.602(4) 1 d D . P A 1
O4 O 0.8936(3) 0.6014(3) 0.2128(4) 0.0614(16) Uani 0.602(4) 1 d D . P A 1
O5 O 0.9715(4) 0.4724(3) 0.2320(4) 0.0523(14) Uani 0.602(4) 1 d D . P A 1
O6 O 0.8053(3) 0.5000(3) 0.3325(3) 0.0519(13) Uani 0.602(4) 1 d D . P A 1
Cl11 Cl 0.87614(7) 0.51738(7) 0.24555(7) 0.0483(2) Uani 0.398(4) 1 d D . P A 2
O7 O 0.8783(4) 0.5712(4) 0.3189(5) 0.050(2) Uani 0.398(4) 1 d D . P A 2
O8 O 0.7883(4) 0.5454(5) 0.2369(5) 0.053(2) Uani 0.398(4) 1 d D . P A 2
O9 O 0.8431(7) 0.4372(6) 0.3096(6) 0.075(3) Uani 0.398(4) 1 d D . P A 2
O10 O 0.9594(6) 0.4968(8) 0.1807(7) 0.091(4) Uani 0.398(4) 1 d D . P A 2
Cl2 Cl 0.59509(7) 0.41816(7) 0.25396(6) 0.0474(2) Uani 1 1 d . . . . .
Cl3 Cl 0.58484(8) 0.42578(6) 0.43422(6) 0.0527(3) Uani 1 1 d . . . . .
Cl4 Cl 0.64580(7) 0.26852(5) 0.34247(6) 0.0413(2) Uani 1 1 d . . . . .
C71 C 0.6482(2) 0.3793(2) 0.3267(2) 0.0284(7) Uani 1 1 d . . . . .
H71 H 0.717696 0.394698 0.298259 0.034 Uiso 1 1 calc R U . . .
Cl5 Cl 0.9217(3) 0.2802(3) 0.1465(2) 0.0464(7) Uani 0.556(7) 1 d D U P B 3
Cl6 Cl 0.90947(18) 0.1986(3) 0.3142(2) 0.0811(16) Uani 0.556(7) 1 d D U P B 3
Cl7 Cl 1.0964(4) 0.2189(3) 0.1781(5) 0.0489(10) Uani 0.556(7) 1 d D U P B 3
C72 C 0.9721(9) 0.2696(8) 0.2250(8) 0.0382(18) Uani 0.556(7) 1 d D U P B 3
H72 H 0.970504 0.325915 0.248824 0.046 Uiso 0.556(7) 1 calc R U P B 3
Cl15 Cl 0.9224(5) 0.2276(3) 0.3514(4) 0.147(2) Uani 0.444(7) 1 d D U P B 4
Cl16 Cl 1.0936(5) 0.2460(6) 0.1781(6) 0.0816(19) Uani 0.444(7) 1 d D U P B 4
Cl17 Cl 0.9107(5) 0.2623(5) 0.1799(7) 0.108(2) Uani 0.444(7) 1 d D U P B 4
C172 C 0.9790(13) 0.2735(13) 0.2411(11) 0.065(3) Uani 0.444(7) 1 d D U P B 4
H172 H 0.975875 0.335807 0.248532 0.078 Uiso 0.444(7) 1 calc R U P B 4

loop_
_atom_site_aniso_label
_atom_site_aniso_U_11
_atom_site_aniso_U_22
_atom_site_aniso_U_33
_atom_site_aniso_U_23
_atom_site_aniso_U_13
_atom_site_aniso_U_12
Fe1 0.0112(3) 0.0140(3) 0.0107(2) -0.0021(2) -0.0018(2) -0.0018(2)
Fe2 0.0208(3) 0.0273(3) 0.0095(3) -0.0026(2) -0.0016(2) -0.0138(2)
O1 0.0207(10) 0.0175(10) 0.0189(10) -0.0012(8) -0.0015(8) -0.0014(8)
O2 0.0294(12) 0.0419(13) 0.0179(10) 0.0017(9) -0.0080(9) -0.0144(10)
N1 0.0142(11) 0.0188(12) 0.0129(10) -0.0034(9) -0.0041(9) -0.0012(9)
N2 0.0122(11) 0.0166(11) 0.0119(10) -0.0024(8) -0.0021(9) -0.0029(9)
N3 0.0222(12) 0.0189(12) 0.0174(11) -0.0005(9) -0.0035(10) -0.0033(10)
N4 0.0220(12) 0.0290(14) 0.0115(11) -0.0020(9) -0.0031(10) -0.0122(10)
N5 0.0219(12) 0.0303(14) 0.0111(11) -0.0050(9) -0.0025(10) -0.0131(10)
N6 0.0312(14) 0.0299(14) 0.0185(12) 0.0026(10) -0.0130(11) -0.0099(11)
C1 0.0148(13) 0.0222(15) 0.0171(13) -0.0019(11) -0.0053(11) -0.0020(11)
C2 0.0131(14) 0.047(2) 0.0211(14) -0.0076(13) -0.0061(12) -0.0040(13)
C3 0.0141(14) 0.0445(19) 0.0162(14) -0.0070(13) -0.0012(11) -0.0029(13)
C4 0.0134(13) 0.0222(15) 0.0144(13) -0.0024(11) -0.0018(11) -0.0016(11)
C5 0.0159(13) 0.0171(14) 0.0133(12) -0.0030(10) -0.0017(11) 0.0003(10)
C6 0.0158(13) 0.0138(13) 0.0135(12) -0.0025(10) -0.0034(11) -0.0015(10)
C7 0.0200(14) 0.0197(14) 0.0128(12) -0.0041(10) -0.0034(11) -0.0005(11)
C8 0.0195(14) 0.0215(15) 0.0162(13) -0.0045(11) -0.0067(11) -0.0028(11)
C9 0.0162(13) 0.0148(13) 0.0133(12) -0.0018(10) -0.0040(11) -0.0012(10)
C10 0.0161(13) 0.0189(14) 0.0166(13) -0.0007(10) -0.0051(11) -0.0045(11)
C11 0.0111(13) 0.0261(15) 0.0123(12) -0.0054(11) -0.0017(10) -0.0004(11)
C12 0.0150(13) 0.0270(16) 0.0166(13) -0.0057(11) -0.0047(11) -0.0034(11)
C13 0.0177(14) 0.0282(16) 0.0172(13) 0.0007(11) -0.0040(11) -0.0079(12)
C14 0.0133(13) 0.0335(17) 0.0150(13) -0.0041(12) -0.0015(11) -0.0077(12)
C15 0.0139(13) 0.0281(16) 0.0197(14) -0.0106(12) -0.0034(11) 0.0002(11)
C16 0.0150(13) 0.0272(16) 0.0166(13) -0.0035(11) -0.0049(11) -0.0018(11)
C17 0.0249(16) 0.0291(17) 0.0209(15) -0.0047(12) -0.0021(13) 0.0015(13)
C18 0.0237(16) 0.0433(19) 0.0145(14) -0.0036(13) -0.0017(12) -0.0106(14)
C19 0.0318(17) 0.0272(17) 0.0241(15) -0.0017(13) -0.0065(14) 0.0023(13)
C20 0.0156(14) 0.0341(17) 0.0139(13) -0.0059(12) -0.0043(11) -0.0041(12)
C21 0.0242(16) 0.0396(19) 0.0280(16) -0.0077(14) -0.0129(14) 0.0000(14)
C22 0.0278(18) 0.053(2) 0.042(2) -0.0081(17) -0.0230(16) 0.0043(16)
C23 0.0252(17) 0.062(3) 0.0346(18) -0.0151(17) -0.0152(15) -0.0058(16)
C24 0.0198(15) 0.044(2) 0.0261(16) -0.0092(14) -0.0055(13) -0.0095(14)
C25 0.0152(14) 0.0366(18) 0.0160(13) -0.0053(12) -0.0010(11) -0.0080(12)
C26 0.046(2) 0.041(2) 0.048(2) -0.0016(17) -0.0304(19) 0.0024(17)
C27 0.047(2) 0.078(3) 0.072(3) -0.022(2) -0.041(2) -0.006(2)
C28 0.0342(18) 0.0335(18) 0.0319(17) 0.0026(14) -0.0146(15) -0.0152(14)
C29 0.0295(17) 0.0270(17) 0.0292(16) -0.0018(13) -0.0135(14) -0.0006(13)
C30 0.0340(19) 0.0248(17) 0.0415(19) 0.0033(15) -0.0117(16) 0.0015(14)
C31 0.045(2) 0.0175(16) 0.0326(18) -0.0024(13) -0.0020(16) 0.0055(14)
C32 0.050(2) 0.0172(15) 0.0203(15) 0.0003(12) -0.0078(15) -0.0042(14)
C33 0.0338(17) 0.0200(15) 0.0219(14) 0.0026(12) -0.0117(13) -0.0070(13)
C34 0.044(2) 0.047(3) 0.078(3) 0.000(2) -0.028(2) 0.0123(19)
C35 0.097(3) 0.0230(18) 0.0295(18) -0.0020(15) -0.022(2) -0.0123(19)
C36 0.0185(14) 0.0315(16) 0.0120(12) -0.0022(11) -0.0038(11) -0.0080(12)
C37 0.0217(15) 0.0286(16) 0.0169(14) -0.0054(12) -0.0024(12) -0.0042(12)
C38 0.0233(15) 0.0245(16) 0.0214(14) -0.0015(12) -0.0075(12) -0.0055(12)
C39 0.0194(14) 0.0253(15) 0.0143(13) -0.0010(11) -0.0046(11) -0.0085(11)
C40 0.0219(14) 0.0285(16) 0.0128(12) -0.0008(11) -0.0062(11) -0.0115(12)
C41 0.0224(15) 0.0333(17) 0.0122(13) -0.0012(11) -0.0046(11) -0.0146(12)
C42 0.0309(17) 0.0355(18) 0.0156(14) -0.0035(12) -0.0015(13) -0.0205(14)
C43 0.0303(17) 0.0404(19) 0.0136(13) -0.0022(13) 0.0021(12) -0.0234(14)
C44 0.0211(15) 0.0357(17) 0.0119(13) -0.0039(12) -0.0017(11) -0.0131(13)
C45 0.0188(14) 0.0331(17) 0.0117(12) -0.0018(11) -0.0019(11) -0.0117(12)
C46 0.0222(15) 0.0241(15) 0.0137(13) -0.0004(11) -0.0031(11) -0.0088(12)
C47 0.0170(14) 0.0203(14) 0.0148(13) -0.0050(11) -0.0012(11) -0.0037(11)
C48 0.0210(14) 0.0219(15) 0.0171(13) -0.0038(11) -0.0057(12) -0.0035(11)
C49 0.0336(18) 0.0237(16) 0.0333(17) 0.0050(13) -0.0160(15) -0.0072(13)
C50 0.053(2) 0.035(2) 0.048(2) 0.0215(16) -0.0360(19) -0.0160(17)
C51 0.0390(19) 0.041(2) 0.0335(18) 0.0114(15) -0.0233(16) -0.0194(15)
C52 0.0266(16) 0.0220(16) 0.0346(17) -0.0013(13) -0.0162(14) -0.0046(12)
C53 0.054(2) 0.0230(18) 0.057(2) 0.0121(16) -0.032(2) -0.0137(16)
C54 0.082(3) 0.060(3) 0.067(3) 0.028(2) -0.059(3) -0.037(2)
C55 0.0189(14) 0.0280(16) 0.0158(13) -0.0043(11) -0.0013(11) -0.0099(12)
C56 0.0252(17) 0.045(2) 0.0267(16) 0.0078(14) -0.0061(14) -0.0113(14)
C57 0.0152(16) 0.053(2) 0.044(2) 0.0104(17) 0.0005(15) -0.0021(15)
C58 0.0296(18) 0.0336(19) 0.0233(16) 0.0017(14) 0.0082(14) -0.0016(14)
C59 0.0351(18) 0.0293(17) 0.0128(13) -0.0028(12) -0.0026(13) -0.0067(14)
C60 0.0235(15) 0.0252(16) 0.0167(13) -0.0038(11) -0.0036(12) -0.0085(12)
C61 0.038(2) 0.104(4) 0.047(2) 0.015(2) -0.024(2) -0.016(2)
C62 0.046(2) 0.060(3) 0.032(2) 0.0026(19) 0.0198(18) 0.008(2)
C63 0.0271(17) 0.055(2) 0.0247(16) -0.0046(15) -0.0093(14) -0.0033(15)
C64 0.0324(17) 0.0240(16) 0.0292(16) -0.0004(12) -0.0203(14) -0.0038(13)
C65 0.0388(19) 0.0266(17) 0.047(2) -0.0014(14) -0.0320(17) -0.0001(14)
C66 0.042(2) 0.035(2) 0.047(2) -0.0009(16) -0.0310(18) 0.0047(16)
C67 0.057(2) 0.0268(18) 0.0296(17) 0.0011(14) -0.0227(17) 0.0017(16)
C68 0.051(2) 0.0243(17) 0.0250(16) 0.0019(13) -0.0158(16) -0.0131(15)
C69 0.035(2) 0.036(2) 0.095(3) -0.014(2) -0.040(2) 0.0015(16)
C70 0.085(3) 0.030(2) 0.047(2) -0.0002(17) -0.027(2) 0.008(2)
Cl1 0.0371(5) 0.0533(6) 0.0529(6) -0.0087(5) -0.0182(5) 0.0015(4)
O3 0.073(4) 0.080(4) 0.054(3) -0.019(3) -0.030(3) -0.014(3)
O4 0.057(3) 0.032(3) 0.102(4) -0.010(3) -0.044(3) 0.013(2)
O5 0.044(3) 0.034(3) 0.078(4) -0.008(3) -0.028(3) 0.011(2)
O6 0.053(3) 0.047(3) 0.042(3) 0.004(2) -0.010(2) 0.000(2)
Cl11 0.0371(5) 0.0533(6) 0.0529(6) -0.0087(5) -0.0182(5) 0.0015(4)
O7 0.026(3) 0.063(5) 0.060(4) -0.043(4) -0.013(3) 0.011(3)
O8 0.036(4) 0.072(5) 0.053(4) -0.004(4) -0.020(3) -0.004(3)
O9 0.084(7) 0.073(7) 0.076(6) 0.003(5) -0.041(5) -0.019(5)
O10 0.039(5) 0.156(11) 0.057(6) -0.050(7) 0.005(5) 0.001(6)
Cl2 0.0437(5) 0.0629(6) 0.0308(4) 0.0058(4) -0.0151(4) 0.0046(4)
Cl3 0.0821(7) 0.0390(5) 0.0240(4) -0.0109(4) -0.0086(5) -0.0087(5)
Cl4 0.0498(5) 0.0268(4) 0.0369(5) -0.0047(3) -0.0093(4) -0.0007(4)
C71 0.0329(17) 0.0280(17) 0.0201(14) -0.0053(12) -0.0070(13) -0.0022(13)
Cl5 0.0440(13) 0.0541(16) 0.0502(13) -0.0017(10) -0.0264(10) -0.0153(11)
Cl6 0.0516(14) 0.099(3) 0.0592(18) 0.0380(17) -0.0011(11) -0.0098(13)
Cl7 0.0348(13) 0.0447(15) 0.073(2) -0.0191(16) -0.0242(13) -0.0088(11)
C72 0.041(3) 0.036(3) 0.039(3) -0.009(3) -0.016(3) -0.013(3)
Cl15 0.184(4) 0.114(3) 0.067(2) -0.035(2) 0.041(2) -0.109(3)
Cl16 0.041(2) 0.129(5) 0.074(3) 0.029(4) -0.025(2) -0.034(3)
Cl17 0.051(3) 0.074(3) 0.207(6) -0.062(4) -0.059(4) 0.018(2)
C172 0.059(4) 0.056(4) 0.065(5) -0.027(4) -0.004(4) -0.028(4)

loop_
_atom_type_symbol
_atom_type_description
_atom_type_scat_dispersion_real
_atom_type_scat_dispersion_imag
_atom_type_scat_source
C C 0.0033 0.0016 'International Tables Vol C Tables 4.2.6.8 and 6.1.1.4'
H H 0.0000 0.0000 'International Tables Vol C Tables 4.2.6.8 and 6.1.1.4'
Cl Cl 0.1484 0.1585 'International Tables Vol C Tables 4.2.6.8 and 6.1.1.4'
Fe Fe 0.3463 0.8444 'International Tables Vol C Tables 4.2.6.8 and 6.1.1.4'
N N 0.0061 0.0033 'International Tables Vol C Tables 4.2.6.8 and 6.1.1.4'
O O 0.0106 0.0060 'International Tables Vol C Tables 4.2.6.8 and 6.1.1.4'

loop_
_geom_angle_atom_site_label_1
_geom_angle_atom_site_label_2
_geom_angle_atom_site_label_3
_geom_angle
_geom_angle_site_symmetry_1
_geom_angle_site_symmetry_3
O1 Fe1 O1 180.0 . 2_676
O1 Fe1 N1 86.19(8) . .
O1 Fe1 N1 93.81(8) 2_676 .
O1 Fe1 N1 93.81(8) . 2_676
O1 Fe1 N1 86.19(8) 2_676 2_676
N1 Fe1 N1 180.0 . 2_676
O1 Fe1 N2 88.50(8) . .
O1 Fe1 N2 91.50(8) 2_676 .
N1 Fe1 N2 89.41(8) . .
N1 Fe1 N2 90.59(8) 2_676 .
O1 Fe1 N2 91.50(8) . 2_676
O1 Fe1 N2 88.50(8) 2_676 2_676
N1 Fe1 N2 90.59(8) . 2_676
N1 Fe1 N2 89.41(8) 2_676 2_676
N2 Fe1 N2 180.0 . 2_676
N5 Fe2 N5 180.0 . 2_665
N5 Fe2 O2 95.29(9) . .
N5 Fe2 O2 84.71(9) 2_665 .
N5 Fe2 O2 84.71(9) . 2_665
N5 Fe2 O2 95.29(9) 2_665 2_665
O2 Fe2 O2 180.0 . 2_665
N5 Fe2 N4 90.82(9) . .
N5 Fe2 N4 89.18(9) 2_665 .
O2 Fe2 N4 89.53(9) . .
O2 Fe2 N4 90.47(9) 2_665 .
N5 Fe2 N4 89.18(9) . 2_665
N5 Fe2 N4 90.82(9) 2_665 2_665
O2 Fe2 N4 90.47(9) . 2_665
O2 Fe2 N4 89.53(9) 2_665 2_665
N4 Fe2 N4 180.0 . 2_665
N3 O1 Fe1 122.39(15) . .
N6 O2 Fe2 124.36(16) . .
C1 N1 C4 106.4(2) . .
C1 N1 Fe1 126.08(17) . .
C4 N1 Fe1 126.81(17) . .
C6 N2 C9 106.6(2) . .
C6 N2 Fe1 127.30(17) . .
C9 N2 Fe1 126.05(16) . .
C29 N3 O1 118.4(2) . .
C29 N3 C33 122.4(3) . .
O1 N3 C33 119.1(2) . .
C39 N4 C36 106.9(2) . .
C39 N4 Fe2 125.73(18) . .
C36 N4 Fe2 127.32(19) . .
C41 N5 C44 107.1(2) . .
C41 N5 Fe2 125.56(18) . .
C44 N5 Fe2 127.02(19) . .
O2 N6 C64 119.2(3) . .
O2 N6 C68 119.1(3) . .
C64 N6 C68 121.6(3) . .
N1 C1 C10 126.2(2) . 2_676
N1 C1 C2 109.8(2) . .
C10 C1 C2 123.9(2) 2_676 .
C3 C2 C1 106.6(3) . .
C3 C2 H2 126.7 . .
C1 C2 H2 126.7 . .
C2 C3 C4 107.8(2) . .
C2 C3 H3 126.1 . .
C4 C3 H3 126.1 . .
N1 C4 C5 125.8(2) . .
N1 C4 C3 109.4(2) . .
C5 C4 C3 124.8(2) . .
C4 C5 C6 124.9(2) . .
C4 C5 C11 117.8(2) . .
C6 C5 C11 117.0(2) . .
N2 C6 C5 125.4(2) . .
N2 C6 C7 109.4(2) . .
C5 C6 C7 125.2(2) . .
C8 C7 C6 107.3(2) . .
C8 C7 H7 126.4 . .
C6 C7 H7 126.4 . .
C7 C8 C9 107.3(2) . .
C7 C8 H8 126.3 . .
C9 C8 H8 126.3 . .
N2 C9 C10 126.0(2) . .
N2 C9 C8 109.3(2) . .
C10 C9 C8 124.7(2) . .
C1 C10 C9 124.9(2) 2_676 .
C1 C10 C20 117.6(2) 2_676 .
C9 C10 C20 117.5(2) . .
C12 C11 C16 119.9(2) . .
C12 C11 C5 117.8(2) . .
C16 C11 C5 122.3(2) . .
C13 C12 C11 119.2(3) . .
C13 C12 C17 119.5(3) . .
C11 C12 C17 121.3(2) . .
C14 C13 C12 121.8(3) . .
C14 C13 H13 119.1 . .
C12 C13 H13 119.1 . .
C13 C14 C15 118.1(2) . .
C13 C14 C18 119.8(3) . .
C15 C14 C18 122.1(3) . .
C14 C15 C16 121.9(3) . .
C14 C15 H15 119.0 . .
C16 C15 H15 119.0 . .
C15 C16 C11 118.9(3) . .
C15 C16 C19 120.5(3) . .
C11 C16 C19 120.6(2) . .
C12 C17 H17A 109.5 . .
C12 C17 H17B 109.5 . .
H17A C17 H17B 109.5 . .
C12 C17 H17C 109.5 . .
H17A C17 H17C 109.5 . .
H17B C17 H17C 109.5 . .
C14 C18 H18A 109.5 . .
C14 C18 H18B 109.5 . .
H18A C18 H18B 109.5 . .
C14 C18 H18C 109.5 . .
H18A C18 H18C 109.5 . .
H18B C18 H18C 109.5 . .
C16 C19 H19A 109.5 . .
C16 C19 H19B 109.5 . .
H19A C19 H19B 109.5 . .
C16 C19 H19C 109.5 . .
H19A C19 H19C 109.5 . .
H19B C19 H19C 109.5 . .
C21 C20 C25 120.2(3) . .
C21 C20 C10 120.0(3) . .
C25 C20 C10 119.8(3) . .
C22 C21 C20 118.8(3) . .
C22 C21 C26 119.9(3) . .
C20 C21 C26 121.2(3) . .
C23 C22 C21 121.7(3) . .
C23 C22 H22 119.2 . .
C21 C22 H22 119.2 . .
C24 C23 C22 118.8(3) . .
C24 C23 C27 120.4(3) . .
C22 C23 C27 120.8(4) . .
C23 C24 C25 121.7(3) . .
C23 C24 H24 119.2 . .
C25 C24 H24 119.2 . .
C24 C25 C20 118.9(3) . .
C24 C25 C28 119.8(3) . .
C20 C25 C28 121.3(3) . .
C21 C26 H26A 109.5 . .
C21 C26 H26B 109.5 . .
H26A C26 H26B 109.5 . .
C21 C26 H26C 109.5 . .
H26A C26 H26C 109.5 . .
H26B C26 H26C 109.5 . .
C23 C27 H27A 109.5 . .
C23 C27 H27B 109.5 . .
H27A C27 H27B 109.5 . .
C23 C27 H27C 109.5 . .
H27A C27 H27C 109.5 . .
H27B C27 H27C 109.5 . .
C25 C28 H28A 109.5 . .
C25 C28 H28B 109.5 . .
H28A C28 H28B 109.5 . .
C25 C28 H28C 109.5 . .
H28A C28 H28C 109.5 . .
H28B C28 H28C 109.5 . .
N3 C29 C30 119.8(3) . .
N3 C29 H29 120.1 . .
C30 C29 H29 120.1 . .
C31 C30 C29 118.1(3) . .
C31 C30 C34 122.7(3) . .
C29 C30 C34 119.2(3) . .
C32 C31 C30 121.5(3) . .
C32 C31 H31 119.3 . .
C30 C31 H31 119.3 . .
C31 C32 C33 118.4(3) . .
C31 C32 C35 122.2(3) . .
C33 C32 C35 119.3(3) . .
N3 C33 C32 119.8(3) . .
N3 C33 H33 120.1 . .
C32 C33 H33 120.1 . .
C30 C34 H34A 109.5 . .
C30 C34 H34B 109.5 . .
H34A C34 H34B 109.5 . .
C30 C34 H34C 109.5 . .
H34A C34 H34C 109.5 . .
H34B C34 H34C 109.5 . .
C32 C35 H35A 109.5 . .
C32 C35 H35B 109.5 . .
H35A C35 H35B 109.5 . .
C32 C35 H35C 109.5 . .
H35A C35 H35C 109.5 . .
H35B C35 H35C 109.5 . .
N4 C36 C45 125.5(3) . 2_665
N4 C36 C37 109.5(2) . .
C45 C36 C37 125.1(2) 2_665 .
C38 C37 C36 107.2(2) . .
C38 C37 H37 126.4 . .
C36 C37 H37 126.4 . .
C37 C38 C39 107.5(3) . .
C37 C38 H38 126.3 . .
C39 C38 H38 126.3 . .
N4 C39 C40 126.0(3) . .
N4 C39 C38 108.9(2) . .
C40 C39 C38 125.1(3) . .
C39 C40 C41 125.4(3) . .
C39 C40 C46 117.6(2) . .
C41 C40 C46 116.9(2) . .
N5 C41 C40 126.3(2) . .
N5 C41 C42 109.1(2) . .
C40 C41 C42 124.6(3) . .
C43 C42 C41 107.3(3) . .
C43 C42 H42 126.4 . .
C41 C42 H42 126.4 . .
C42 C43 C44 107.8(3) . .
C42 C43 H43 126.1 . .
C44 C43 H43 126.1 . .
N5 C44 C45 126.2(2) . .
N5 C44 C43 108.7(2) . .
C45 C44 C43 125.0(3) . .
C44 C45 C36 124.7(2) . 2_665
C44 C45 C55 117.4(2) . .
C36 C45 C55 118.0(2) 2_665 .
C51 C46 C47 119.7(3) . .
C51 C46 C40 120.1(3) . .
C47 C46 C40 120.2(3) . .
C48 C47 C46 119.4(3) . .
C48 C47 C52 119.9(2) . .
C46 C47 C52 120.7(2) . .
C49 C48 C47 121.7(3) . .
C49 C48 H48 119.1 . .
C47 C48 H48 119.1 . .
C48 C49 C50 117.8(3) . .
C48 C49 C53 121.1(3) . .
C50 C49 C53 121.0(3) . .
C51 C50 C49 122.4(3) . .
C51 C50 H50 118.8 . .
C49 C50 H50 118.8 . .
C50 C51 C46 119.1(3) . .
C50 C51 C54 119.9(3) . .
C46 C51 C54 121.1(3) . .
C47 C52 H52A 109.5 . .
C47 C52 H52B 109.5 . .
H52A C52 H52B 109.5 . .
C47 C52 H52C 109.5 . .
H52A C52 H52C 109.5 . .
H52B C52 H52C 109.5 . .
C49 C53 H53A 109.5 . .
C49 C53 H53B 109.5 . .
H53A C53 H53B 109.5 . .
C49 C53 H53C 109.5 . .
H53A C53 H53C 109.5 . .
H53B C53 H53C 109.5 . .
C51 C54 H54A 109.5 . .
C51 C54 H54B 109.5 . .
H54A C54 H54B 109.5 . .
C51 C54 H54C 109.5 . .
H54A C54 H54C 109.5 . .
H54B C54 H54C 109.5 . .
C60 C55 C56 119.6(3) . .
C60 C55 C45 120.4(3) . .
C56 C55 C45 119.9(3) . .
C57 C56 C55 119.1(3) . .
C57 C56 C61 120.3(3) . .
C55 C56 C61 120.6(3) . .
C58 C57 C56 122.0(3) . .
C58 C57 H57 119.0 . .
C56 C57 H57 119.0 . .
C59 C58 C57 118.5(3) . .
C59 C58 C62 121.7(3) . .
C57 C58 C62 119.9(3) . .
C58 C59 C60 121.9(3) . .
C58 C59 H59 119.1 . .
C60 C59 H59 119.1 . .
C59 C60 C55 118.9(3) . .
C59 C60 C63 120.3(3) . .
C55 C60 C63 120.8(3) . .
C56 C61 H61A 109.5 . .
C56 C61 H61B 109.5 . .
H61A C61 H61B 109.5 . .
C56 C61 H61C 109.5 . .
H61A C61 H61C 109.5 . .
H61B C61 H61C 109.5 . .
C58 C62 H62A 109.5 . .
C58 C62 H62B 109.5 . .
H62A C62 H62B 109.5 . .
C58 C62 H62C 109.5 . .
H62A C62 H62C 109.5 . .
H62B C62 H62C 109.5 . .
C60 C63 H63A 109.5 . .
C60 C63 H63B 109.5 . .
H63A C63 H63B 109.5 . .
C60 C63 H63C 109.5 . .
H63A C63 H63C 109.5 . .
H63B C63 H63C 109.5 . .
N6 C64 C65 120.9(3) . .
N6 C64 H64 119.5 . .
C65 C64 H64 119.5 . .
C64 C65 C66 117.5(3) . .
C64 C65 C69 120.7(3) . .
C66 C65 C69 121.8(3) . .
C65 C66 C67 121.5(3) . .
C65 C66 H66 119.3 . .
C67 C66 H66 119.3 . .
C68 C67 C66 118.1(3) . .
C68 C67 C70 120.7(3) . .
C66 C67 C70 121.3(4) . .
N6 C68 C67 120.4(3) . .
N6 C68 H68 119.8 . .
C67 C68 H68 119.8 . .
C65 C69 H69A 109.5 . .
C65 C69 H69B 109.5 . .
H69A C69 H69B 109.5 . .
C65 C69 H69C 109.5 . .
H69A C69 H69C 109.5 . .
H69B C69 H69C 109.5 . .
C67 C70 H70A 109.5 . .
C67 C70 H70B 109.5 . .
H70A C70 H70B 109.5 . .
C67 C70 H70C 109.5 . .
H70A C70 H70C 109.5 . .
H70B C70 H70C 109.5 . .
O6 Cl1 O4 119.8(3) . .
O6 Cl1 O5 111.0(3) . .
O4 Cl1 O5 107.5(3) . .
O6 Cl1 O3 107.0(3) . .
O4 Cl1 O3 107.7(3) . .
O5 Cl1 O3 102.5(3) . .
O10 Cl11 O8 126.8(6) . .
O10 Cl11 O9 106.5(7) . .
O8 Cl11 O9 100.7(4) . .
O10 Cl11 O7 115.5(5) . .
O8 Cl11 O7 106.3(4) . .
O9 Cl11 O7 95.3(4) . .
Cl2 C71 Cl4 110.62(17) . .
Cl2 C71 Cl3 109.78(18) . .
Cl4 C71 Cl3 109.77(17) . .
Cl2 C71 H71 108.9 . .
Cl4 C71 H71 108.9 . .
Cl3 C71 H71 108.9 . .
Cl6 C72 Cl5 109.9(6) . .
Cl6 C72 Cl7 101.8(6) . .
Cl5 C72 Cl7 113.2(7) . .
Cl6 C72 H72 110.6 . .
Cl5 C72 H72 110.6 . .
Cl7 C72 H72 110.6 . .
Cl16 C172 Cl15 118.5(12) . .
Cl16 C172 Cl17 109.6(9) . .
Cl15 C172 Cl17 110.4(10) . .
Cl16 C172 H172 105.8 . .
Cl15 C172 H172 105.8 . .
Cl17 C172 H172 105.8 . .

loop_
_geom_bond_atom_site_label_1
_geom_bond_atom_site_label_2
_geom_bond_distance
_geom_bond_site_symmetry_2
Fe1 O1 2.0173(19) .
Fe1 O1 2.0174(19) 2_676
Fe1 N1 2.035(2) .
Fe1 N1 2.035(2) 2_676
Fe1 N2 2.036(2) .
Fe1 N2 2.036(2) 2_676
Fe2 N5 2.041(2) .
Fe2 N5 2.041(2) 2_665
Fe2 O2 2.048(2) .
Fe2 O2 2.048(2) 2_665
Fe2 N4 2.050(2) .
Fe2 N4 2.050(2) 2_665
O1 N3 1.346(3) .
O2 N6 1.339(3) .
N1 C1 1.374(3) .
N1 C4 1.377(3) .
N2 C6 1.376(3) .
N2 C9 1.377(3) .
N3 C29 1.344(4) .
N3 C33 1.348(4) .
N4 C39 1.375(3) .
N4 C36 1.376(3) .
N5 C41 1.376(4) .
N5 C44 1.379(3) .
N6 C64 1.343(4) .
N6 C68 1.351(4) .
C1 C10 1.398(4) 2_676
C1 C2 1.443(4) .
C2 C3 1.353(4) .
C2 H2 0.9500 .
C3 C4 1.436(4) .
C3 H3 0.9500 .
C4 C5 1.397(4) .
C5 C6 1.397(4) .
C5 C11 1.513(3) .
C6 C7 1.435(4) .
C7 C8 1.354(4) .
C7 H7 0.9500 .
C8 C9 1.436(3) .
C8 H8 0.9500 .
C9 C10 1.402(4) .
C10 C20 1.506(4) .
C11 C12 1.401(4) .
C11 C16 1.402(4) .
C12 C13 1.394(4) .
C12 C17 1.512(4) .
C13 C14 1.387(4) .
C13 H13 0.9500 .
C14 C15 1.390(4) .
C14 C18 1.509(4) .
C15 C16 1.397(4) .
C15 H15 0.9500 .
C16 C19 1.508(4) .
C17 H17A 0.9800 .
C17 H17B 0.9800 .
C17 H17C 0.9800 .
C18 H18A 0.9800 .
C18 H18B 0.9800 .
C18 H18C 0.9800 .
C19 H19A 0.9800 .
C19 H19B 0.9800 .
C19 H19C 0.9800 .
C20 C21 1.405(4) .
C20 C25 1.409(4) .
C21 C22 1.392(4) .
C21 C26 1.505(5) .
C22 C23 1.391(5) .
C22 H22 0.9500 .
C23 C24 1.384(5) .
C23 C27 1.526(5) .
C24 C25 1.393(4) .
C24 H24 0.9500 .
C25 C28 1.503(4) .
C26 H26A 0.9800 .
C26 H26B 0.9800 .
C26 H26C 0.9800 .
C27 H27A 0.9800 .
C27 H27B 0.9800 .
C27 H27C 0.9800 .
C28 H28A 0.9800 .
C28 H28B 0.9800 .
C28 H28C 0.9800 .
C29 C30 1.389(4) .
C29 H29 0.9500 .
C30 C31 1.384(5) .
C30 C34 1.507(5) .
C31 C32 1.376(5) .
C31 H31 0.9500 .
C32 C33 1.382(4) .
C32 C35 1.505(5) .
C33 H33 0.9500 .
C34 H34A 0.9800 .
C34 H34B 0.9800 .
C34 H34C 0.9800 .
C35 H35A 0.9800 .
C35 H35B 0.9800 .
C35 H35C 0.9800 .
C36 C45 1.405(4) 2_665
C36 C37 1.430(4) .
C37 C38 1.355(4) .
C37 H37 0.9500 .
C38 C39 1.439(4) .
C38 H38 0.9500 .
C39 C40 1.398(4) .
C40 C41 1.400(4) .
C40 C46 1.503(4) .
C41 C42 1.443(4) .
C42 C43 1.346(4) .
C42 H42 0.9500 .
C43 C44 1.441(4) .
C43 H43 0.9500 .
C44 C45 1.395(4) .
C45 C55 1.501(4) .
C46 C51 1.401(4) .
C46 C47 1.404(4) .
C47 C48 1.393(4) .
C47 C52 1.508(4) .
C48 C49 1.385(4) .
C48 H48 0.9500 .
C49 C50 1.393(5) .
C49 C53 1.518(4) .
C50 C51 1.383(5) .
C50 H50 0.9500 .
C51 C54 1.515(5) .
C52 H52A 0.9800 .
C52 H52B 0.9800 .
C52 H52C 0.9800 .
C53 H53A 0.9800 .
C53 H53B 0.9800 .
C53 H53C 0.9800 .
C54 H54A 0.9800 .
C54 H54B 0.9800 .
C54 H54C 0.9800 .
C55 C60 1.400(4) .
C55 C56 1.407(4) .
C56 C57 1.384(5) .
C56 C61 1.491(5) .
C57 C58 1.378(5) .
C57 H57 0.9500 .
C58 C59 1.378(5) .
C58 C62 1.516(4) .
C59 C60 1.396(4) .
C59 H59 0.9500 .
C60 C63 1.503(4) .
C61 H61A 0.9800 .
C61 H61B 0.9800 .
C61 H61C 0.9800 .
C62 H62A 0.9800 .
C62 H62B 0.9800 .
C62 H62C 0.9800 .
C63 H63A 0.9800 .
C63 H63B 0.9800 .
C63 H63C 0.9800 .
C64 C65 1.380(4) .
C64 H64 0.9500 .
C65 C66 1.385(5) .
C65 C69 1.502(5) .
C66 C67 1.392(5) .
C66 H66 0.9500 .
C67 C68 1.371(5) .
C67 C70 1.508(5) .
C68 H68 0.9500 .
C69 H69A 0.9800 .
C69 H69B 0.9800 .
C69 H69C 0.9800 .
C70 H70A 0.9800 .
C70 H70B 0.9800 .
C70 H70C 0.9800 .
Cl1 O6 1.371(4) .
Cl1 O4 1.394(5) .
Cl1 O5 1.489(5) .
Cl1 O3 1.513(4) .
Cl11 O10 1.278(7) .
Cl11 O8 1.433(6) .
Cl11 O9 1.540(8) .
Cl11 O7 1.544(6) .
Cl2 C71 1.744(3) .
Cl3 C71 1.771(3) .
Cl4 C71 1.753(3) .
C71 H71 1.0000 .
Cl5 C72 1.746(10) .
Cl6 C72 1.723(12) .
Cl7 C72 1.835(12) .
C72 H72 1.0000 .
Cl15 C172 1.732(17) .
Cl16 C172 1.629(18) .
Cl17 C172 1.760(16) .
C172 H172 1.0000 .

loop_
_geom_torsion_atom_site_label_1
_geom_torsion_atom_site_label_2
_geom_torsion_atom_site_label_3
_geom_torsion_atom_site_label_4
_geom_torsion
_geom_torsion_site_symmetry_1
_geom_torsion_site_symmetry_4
Fe1 O1 N3 C29 97.7(3) . .
Fe1 O1 N3 C33 -85.4(3) . .
Fe2 O2 N6 C64 86.0(3) . .
Fe2 O2 N6 C68 -97.7(3) . .
C4 N1 C1 C10 -174.6(3) . 2_676
Fe1 N1 C1 C10 -3.6(4) . 2_676
C4 N1 C1 C2 2.2(3) . .
Fe1 N1 C1 C2 173.23(19) . .
N1 C1 C2 C3 -2.0(4) . .
C10 C1 C2 C3 174.9(3) 2_676 .
C1 C2 C3 C4 1.0(4) . .
C1 N1 C4 C5 176.8(3) . .
Fe1 N1 C4 C5 5.8(4) . .
C1 N1 C4 C3 -1.6(3) . .
Fe1 N1 C4 C3 -172.50(19) . .
C2 C3 C4 N1 0.3(4) . .
C2 C3 C4 C5 -178.0(3) . .
N1 C4 C5 C6 1.0(5) . .
C3 C4 C5 C6 179.1(3) . .
N1 C4 C5 C11 -172.1(3) . .
C3 C4 C5 C11 6.0(4) . .
C9 N2 C6 C5 -179.0(3) . .
Fe1 N2 C6 C5 0.8(4) . .
C9 N2 C6 C7 1.2(3) . .
Fe1 N2 C6 C7 -179.03(17) . .
C4 C5 C6 N2 -4.5(4) . .
C11 C5 C6 N2 168.6(2) . .
C4 C5 C6 C7 175.3(3) . .
C11 C5 C6 C7 -11.6(4) . .
N2 C6 C7 C8 0.2(3) . .
C5 C6 C7 C8 -179.6(3) . .
C6 C7 C8 C9 -1.4(3) . .
C6 N2 C9 C10 177.2(3) . .
Fe1 N2 C9 C10 -2.6(4) . .
C6 N2 C9 C8 -2.1(3) . .
Fe1 N2 C9 C8 178.15(17) . .
C7 C8 C9 N2 2.2(3) . .
C7 C8 C9 C10 -177.1(3) . .
N2 C9 C10 C1 0.7(4) . 2_676
C8 C9 C10 C1 179.9(3) . 2_676
N2 C9 C10 C20 178.6(3) . .
C8 C9 C10 C20 -2.2(4) . .
C4 C5 C11 C12 88.9(3) . .
C6 C5 C11 C12 -84.7(3) . .
C4 C5 C11 C16 -92.1(3) . .
C6 C5 C11 C16 94.3(3) . .
C16 C11 C12 C13 -2.9(4) . .
C5 C11 C12 C13 176.1(2) . .
C16 C11 C12 C17 174.8(3) . .
C5 C11 C12 C17 -6.1(4) . .
C11 C12 C13 C14 0.7(4) . .
C17 C12 C13 C14 -177.1(3) . .
C12 C13 C14 C15 2.0(4) . .
C12 C13 C14 C18 -177.0(3) . .
C13 C14 C15 C16 -2.5(4) . .
C18 C14 C15 C16 176.4(3) . .
C14 C15 C16 C11 0.4(4) . .
C14 C15 C16 C19 -179.7(3) . .
C12 C11 C16 C15 2.4(4) . .
C5 C11 C16 C15 -176.6(2) . .
C12 C11 C16 C19 -177.6(3) . .
C5 C11 C16 C19 3.5(4) . .
C1 C10 C20 C21 -84.0(3) 2_676 .
C9 C10 C20 C21 97.9(3) . .
C1 C10 C20 C25 95.3(3) 2_676 .
C9 C10 C20 C25 -82.8(3) . .
C25 C20 C21 C22 0.2(4) . .
C10 C20 C21 C22 179.5(3) . .
C25 C20 C21 C26 -179.1(3) . .
C10 C20 C21 C26 0.2(4) . .
C20 C21 C22 C23 0.0(5) . .
C26 C21 C22 C23 179.3(3) . .
C21 C22 C23 C24 -1.0(5) . .
C21 C22 C23 C27 -179.9(3) . .
C22 C23 C24 C25 1.9(5) . .
C27 C23 C24 C25 -179.3(3) . .
C23 C24 C25 C20 -1.7(4) . .
C23 C24 C25 C28 178.5(3) . .
C21 C20 C25 C24 0.6(4) . .
C10 C20 C25 C24 -178.7(2) . .
C21 C20 C25 C28 -179.5(3) . .
C10 C20 C25 C28 1.1(4) . .
O1 N3 C29 C30 176.2(3) . .
C33 N3 C29 C30 -0.7(4) . .
N3 C29 C30 C31 0.3(5) . .
N3 C29 C30 C34 179.7(3) . .
C29 C30 C31 C32 0.6(5) . .
C34 C30 C31 C32 -178.7(3) . .
C30 C31 C32 C33 -1.1(5) . .
C30 C31 C32 C35 179.6(3) . .
C29 N3 C33 C32 0.2(4) . .
O1 N3 C33 C32 -176.7(2) . .
C31 C32 C33 N3 0.7(4) . .
C35 C32 C33 N3 -180.0(3) . .
C39 N4 C36 C45 179.6(3) . 2_665
Fe2 N4 C36 C45 -1.8(4) . 2_665
C39 N4 C36 C37 -0.1(3) . .
Fe2 N4 C36 C37 178.49(19) . .
N4 C36 C37 C38 0.2(3) . .
C45 C36 C37 C38 -179.5(3) 2_665 .
C36 C37 C38 C39 -0.2(3) . .
C36 N4 C39 C40 179.5(3) . .
Fe2 N4 C39 C40 0.9(4) . .
C36 N4 C39 C38 0.0(3) . .
Fe2 N4 C39 C38 -178.65(19) . .
C37 C38 C39 N4 0.2(3) . .
C37 C38 C39 C40 -179.4(3) . .
N4 C39 C40 C41 -2.7(5) . .
C38 C39 C40 C41 176.8(3) . .
N4 C39 C40 C46 177.5(3) . .
C38 C39 C40 C46 -3.0(4) . .
C44 N5 C41 C40 177.0(3) . .
Fe2 N5 C41 C40 3.2(4) . .
C44 N5 C41 C42 -1.4(3) . .
Fe2 N5 C41 C42 -175.2(2) . .
C39 C40 C41 N5 0.5(5) . .
C46 C40 C41 N5 -179.7(3) . .
C39 C40 C41 C42 178.6(3) . .
C46 C40 C41 C42 -1.6(4) . .
N5 C41 C42 C43 0.6(4) . .
C40 C41 C42 C43 -177.8(3) . .
C41 C42 C43 C44 0.4(4) . .
C41 N5 C44 C45 -176.6(3) . .
Fe2 N5 C44 C45 -3.0(4) . .
C41 N5 C44 C43 1.6(3) . .
Fe2 N5 C44 C43 175.3(2) . .
C42 C43 C44 N5 -1.2(4) . .
C42 C43 C44 C45 177.0(3) . .
N5 C44 C45 C36 -0.2(5) . 2_665
C43 C44 C45 C36 -178.1(3) . 2_665
N5 C44 C45 C55 179.3(3) . .
C43 C44 C45 C55 1.4(5) . .
C39 C40 C46 C51 -97.1(3) . .
C41 C40 C46 C51 83.1(4) . .
C39 C40 C46 C47 83.9(3) . .
C41 C40 C46 C47 -95.9(3) . .
C51 C46 C47 C48 -0.6(4) . .
C40 C46 C47 C48 178.4(2) . .
C51 C46 C47 C52 -180.0(3) . .
C40 C46 C47 C52 -1.0(4) . .
C46 C47 C48 C49 0.7(4) . .
C52 C47 C48 C49 -180.0(3) . .
C47 C48 C49 C50 0.0(5) . .
C47 C48 C49 C53 179.4(3) . .
C48 C49 C50 C51 -0.7(5) . .
C53 C49 C50 C51 179.8(4) . .
C49 C50 C51 C46 0.8(6) . .
C49 C50 C51 C54 -178.9(4) . .
C47 C46 C51 C50 -0.1(5) . .
C40 C46 C51 C50 -179.1(3) . .
C47 C46 C51 C54 179.6(3) . .
C40 C46 C51 C54 0.6(5) . .
C44 C45 C55 C60 -88.8(3) . .
C36 C45 C55 C60 90.7(4) 2_665 .
C44 C45 C55 C56 90.1(4) . .
C36 C45 C55 C56 -90.4(3) 2_665 .
C60 C55 C56 C57 0.4(5) . .
C45 C55 C56 C57 -178.5(3) . .
C60 C55 C56 C61 -179.6(3) . .
C45 C55 C56 C61 1.5(5) . .
C55 C56 C57 C58 -0.6(5) . .
C61 C56 C57 C58 179.4(4) . .
C56 C57 C58 C59 0.3(6) . .
C56 C57 C58 C62 -179.5(4) . .
C57 C58 C59 C60 0.2(5) . .
C62 C58 C59 C60 -179.9(3) . .
C58 C59 C60 C55 -0.4(5) . .
C58 C59 C60 C63 179.2(3) . .
C56 C55 C60 C59 0.1(4) . .
C45 C55 C60 C59 179.0(3) . .
C56 C55 C60 C63 -179.5(3) . .
C45 C55 C60 C63 -0.6(4) . .
O2 N6 C64 C65 176.0(3) . .
C68 N6 C64 C65 -0.2(4) . .
N6 C64 C65 C66 -0.8(5) . .
N6 C64 C65 C69 179.3(3) . .
C64 C65 C66 C67 1.6(5) . .
C69 C65 C66 C67 -178.5(3) . .
C65 C66 C67 C68 -1.4(5) . .
C65 C66 C67 C70 178.5(3) . .
O2 N6 C68 C67 -175.8(3) . .
C64 N6 C68 C67 0.4(4) . .
C66 C67 C68 N6 0.4(5) . .
C70 C67 C68 N6 -179.5(3) . .
